data_4025146
loop_
_publ_author_name
'Fang-Gang Sun'
'Xue-Liang Huang'
'Song Ye'

_publ_section_title
;
 Diastereoselective Synthesis of 4-Hydroxytetralones via a Cascade
 Stetter-Aldol Reaction Catalyzed by N-Heterocyclic Carbenes
;
_journal_name_full 'Journal of Organic Chemistry'
_journal_page_first 273
_journal_page_last 276
_journal_paper_doi 10.1021/jo902376t
_journal_volume 75
_journal_year 2010
_chemical_formula_moiety 'C19 H16 O3'
_chemical_formula_sum 'C19 H16 O3'
_chemical_formula_weight 292.32
_chemical_name_systematic
; 
 ? 
;
_space_group_IT_number 61
_symmetry_cell_setting orthorhombic
_symmetry_space_group_name_Hall '-P 2ac 2ab'
_symmetry_space_group_name_H-M 'P b c a'
_atom_sites_solution_hydrogens geom
_atom_sites_solution_primary direct
_atom_sites_solution_secondary difmap
_audit_creation_method SHELXL-97
_cell_angle_alpha 90.00
_cell_angle_beta 90.00
_cell_angle_gamma 90.00
_cell_formula_units_Z 8
_cell_length_a 9.4943(19)
_cell_length_b 10.749(2)
_cell_length_c 27.628(6)
_cell_measurement_reflns_used 425
_cell_measurement_temperature 173(2)
_cell_measurement_theta_max 27.48
_cell_measurement_theta_min 2.17
_cell_volume 2819.6(10)
_computing_cell_refinement 'CrystalClear (Rigaku Inc., 2008)'
_computing_data_collection 'CrystalClear (Rigaku Inc., 2008)'
_computing_data_reduction 'CrystalClear (Rigaku Inc., 2008)'
_computing_molecular_graphics 'XP in Siemens SHELXTL (Sheldrick, 1994)'
_computing_publication_material 'SHELX97 (Sheldrick, 1997)'
_computing_structure_refinement 'SHELXL-97 (Sheldrick, 1997)'
_computing_structure_solution 'SHELXS-97 (Sheldrick, 1990)'
_diffrn_ambient_temperature 173(2)
_diffrn_measured_fraction_theta_full 0.994
_diffrn_measured_fraction_theta_max 0.994
_diffrn_measurement_device_type 'Saturn724+ CCD'
_diffrn_measurement_method '\w scans at fixed \c = 45\%'
_diffrn_radiation_monochromator graphite
_diffrn_radiation_source 'sealed tube'
_diffrn_radiation_type MoK\a
_diffrn_radiation_wavelength 0.71073
_diffrn_reflns_av_R_equivalents 0.0342
_diffrn_reflns_av_sigmaI/netI 0.0314
_diffrn_reflns_limit_h_max 11
_diffrn_reflns_limit_h_min -11
_diffrn_reflns_limit_k_max 9
_diffrn_reflns_limit_k_min -12
_diffrn_reflns_limit_l_max 21
_diffrn_reflns_limit_l_min -32
_diffrn_reflns_number 8833
_diffrn_reflns_theta_full 24.99
_diffrn_reflns_theta_max 24.99
_diffrn_reflns_theta_min 2.60
_exptl_absorpt_coefficient_mu 0.092
_exptl_absorpt_correction_T_max 0.9881
_exptl_absorpt_correction_T_min 0.9561
_exptl_absorpt_correction_type numerical
_exptl_absorpt_process_details 'CrystalClear (Rigaku Inc., 2008)'
_exptl_crystal_colour colorless
_exptl_crystal_density_diffrn 1.377
_exptl_crystal_density_method 'not measured'
_exptl_crystal_description plate
_exptl_crystal_F_000 1232
_exptl_crystal_size_max 0.49
_exptl_crystal_size_mid 0.46
_exptl_crystal_size_min 0.13
_refine_diff_density_max 0.188
_refine_diff_density_min -0.182
_refine_diff_density_rms 0.042
_refine_ls_extinction_method none
_refine_ls_goodness_of_fit_ref 1.219
_refine_ls_hydrogen_treatment constr
_refine_ls_matrix_type full
_refine_ls_number_parameters 199
_refine_ls_number_reflns 2463
_refine_ls_number_restraints 0
_refine_ls_restrained_S_all 1.219
_refine_ls_R_factor_all 0.0534
_refine_ls_R_factor_gt 0.0499
_refine_ls_shift/su_max 0.000
_refine_ls_shift/su_mean 0.000
_refine_ls_structure_factor_coef Fsqd
_refine_ls_weighting_details 'calc w=1/[\s^2^(Fo^2^)+(0.0435P)^2^+1.1903P] where P=(Fo^2^+2Fc^2^)/3'
_refine_ls_weighting_scheme calc
_refine_ls_wR_factor_gt 0.1156
_refine_ls_wR_factor_ref 0.1178
_reflns_number_gt 2335
_reflns_number_total 2463
_reflns_threshold_expression >2sigma(I)
_cod_data_source_file jo902376t_si_002.cif
_cod_data_source_block sa310
_cod_original_cell_volume 2819.4(10)
_cod_database_code 4025146

loop_
_symmetry_equiv_pos_as_xyz
'x, y, z'
'-x+1/2, -y, z+1/2'
'-x, y+1/2, -z+1/2'
'x+1/2, -y+1/2, -z'
'-x, -y, -z'
'x-1/2, y, -z-1/2'
'x, -y-1/2, z-1/2'
'-x-1/2, y-1/2, z'

loop_
_atom_site_label
_atom_site_type_symbol
_atom_site_fract_x
_atom_site_fract_y
_atom_site_fract_z
_atom_site_U_iso_or_equiv
_atom_site_adp_type
_atom_site_occupancy
_atom_site_symmetry_multiplicity
_atom_site_calc_flag
_atom_site_refinement_flags
_atom_site_disorder_assembly
_atom_site_disorder_group
O1 O -0.09221(15) 1.17625(13) 0.08736(6) 0.0421(4) Uani 1 1 d . . .
H1 H -0.0567 1.1851 0.0597 0.051 Uiso 1 1 d R . .
O2 O -0.01572(15) 0.78941(13) 0.00870(5) 0.0375(4) Uani 1 1 d . . .
O3 O -0.00579(15) 0.77968(12) 0.13793(5) 0.0369(4) Uani 1 1 d . . .
C1 C 0.2435(2) 0.89558(18) 0.03622(6) 0.0286(4) Uani 1 1 d . . .
H1A H 0.2477 0.8250 0.0156 0.034 Uiso 1 1 calc R . .
C2 C 0.3647(2) 0.96003(18) 0.04699(7) 0.0308(4) Uani 1 1 d . . .
H2A H 0.4525 0.9331 0.0343 0.037 Uiso 1 1 calc R . .
C3 C 0.3582(2) 1.06453(18) 0.07646(7) 0.0306(4) Uani 1 1 d . . .
H3A H 0.4412 1.1112 0.0828 0.037 Uiso 1 1 calc R . .
C4 C 0.2311(2) 1.10096(17) 0.09664(7) 0.0286(4) Uani 1 1 d . . .
H4A H 0.2277 1.1721 0.1170 0.034 Uiso 1 1 calc R . .
C5 C 0.10872(19) 1.03473(16) 0.08737(6) 0.0252(4) Uani 1 1 d . . .
C6 C -0.02764(19) 1.07332(17) 0.11117(7) 0.0271(4) Uani 1 1 d . . .
H6A H -0.0042 1.1008 0.1448 0.033 Uiso 1 1 calc R . .
C7 C -0.13300(19) 0.96320(17) 0.11557(6) 0.0270(4) Uani 1 1 d . . .
C8 C -0.1505(2) 0.90107(19) 0.06620(7) 0.0318(4) Uani 1 1 d . . .
H8A H -0.2080 0.8250 0.0704 0.038 Uiso 1 1 calc R . .
H8B H -0.2036 0.9582 0.0448 0.038 Uiso 1 1 calc R . .
C9 C -0.0159(2) 0.86632(17) 0.04153(6) 0.0285(4) Uani 1 1 d . . .
C10 C 0.11475(19) 0.93315(16) 0.05541(6) 0.0256(4) Uani 1 1 d . . .
C11 C -0.2763(2) 1.00752(19) 0.13438(7) 0.0335(5) Uani 1 1 d . . .
H11A H -0.3150 1.0701 0.1117 0.040 Uiso 1 1 calc R . .
H11B H -0.3421 0.9361 0.1350 0.040 Uiso 1 1 calc R . .
C12 C -0.2686(2) 1.06434(19) 0.18480(7) 0.0357(5) Uani 1 1 d . . .
H12A H -0.2218 1.1465 0.1827 0.043 Uiso 1 1 calc R . .
H12B H -0.3654 1.0779 0.1970 0.043 Uiso 1 1 calc R . .
C13 C -0.1896(2) 0.98405(18) 0.22023(7) 0.0318(4) Uani 1 1 d . . .
C14 C -0.2089(2) 0.9977(2) 0.27009(8) 0.0424(5) Uani 1 1 d . . .
H14A H -0.2719 1.0594 0.2817 0.051 Uiso 1 1 calc R . .
C15 C -0.1385(3) 0.9235(2) 0.30260(8) 0.0469(6) Uani 1 1 d . . .
H15A H -0.1546 0.9335 0.3363 0.056 Uiso 1 1 calc R . .
C16 C -0.0442(2) 0.8346(2) 0.28648(7) 0.0413(5) Uani 1 1 d . . .
H16A H 0.0053 0.7842 0.3090 0.050 Uiso 1 1 calc R . .
C17 C -0.0225(2) 0.81926(18) 0.23745(7) 0.0325(5) Uani 1 1 d . . .
H17A H 0.0421 0.7582 0.2263 0.039 Uiso 1 1 calc R . .
C18 C -0.09486(19) 0.89286(17) 0.20424(7) 0.0282(4) Uani 1 1 d . . .
C19 C -0.07162(19) 0.87035(16) 0.15162(7) 0.0270(4) Uani 1 1 d . . .

loop_
_atom_site_aniso_label
_atom_site_aniso_U_11
_atom_site_aniso_U_22
_atom_site_aniso_U_33
_atom_site_aniso_U_23
_atom_site_aniso_U_13
_atom_site_aniso_U_12
O1 0.0393(8) 0.0319(8) 0.0551(9) 0.0121(7) 0.0146(7) 0.0114(6)
O2 0.0437(8) 0.0350(8) 0.0336(8) -0.0076(6) -0.0034(6) -0.0050(6)
O3 0.0471(9) 0.0287(7) 0.0348(8) 0.0006(6) 0.0073(6) 0.0087(7)
C1 0.0336(10) 0.0265(9) 0.0256(8) 0.0010(8) 0.0028(8) 0.0022(8)
C2 0.0284(10) 0.0318(10) 0.0323(10) 0.0047(8) 0.0047(8) 0.0042(8)
C3 0.0269(10) 0.0293(10) 0.0358(10) 0.0031(8) -0.0015(8) -0.0041(8)
C4 0.0319(10) 0.0227(9) 0.0311(9) 0.0000(8) -0.0021(8) -0.0013(8)
C5 0.0276(9) 0.0219(9) 0.0261(9) 0.0048(8) -0.0005(7) 0.0017(7)
C6 0.0279(10) 0.0229(9) 0.0306(9) 0.0014(8) 0.0009(7) 0.0024(8)
C7 0.0227(9) 0.0282(10) 0.0301(9) -0.0001(8) 0.0007(7) 0.0008(8)
C8 0.0295(10) 0.0323(10) 0.0336(10) 0.0007(9) -0.0039(8) -0.0051(8)
C9 0.0346(11) 0.0252(9) 0.0258(9) 0.0026(8) -0.0023(8) -0.0017(8)
C10 0.0291(10) 0.0231(9) 0.0248(9) 0.0028(8) -0.0005(7) 0.0002(7)
C11 0.0234(10) 0.0354(11) 0.0416(11) 0.0045(9) 0.0017(8) 0.0010(8)
C12 0.0289(10) 0.0328(11) 0.0453(11) -0.0018(9) 0.0085(9) 0.0049(9)
C13 0.0268(10) 0.0302(10) 0.0384(11) -0.0052(9) 0.0055(8) -0.0038(8)
C14 0.0411(12) 0.0440(12) 0.0421(11) -0.0120(10) 0.0094(9) -0.0006(10)
C15 0.0566(15) 0.0519(14) 0.0321(11) -0.0082(11) 0.0026(10) -0.0079(12)
C16 0.0502(13) 0.0400(12) 0.0336(10) 0.0018(10) -0.0056(10) -0.0070(10)
C17 0.0351(10) 0.0262(10) 0.0363(11) -0.0009(8) -0.0007(8) -0.0039(8)
C18 0.0283(10) 0.0251(9) 0.0312(10) -0.0019(8) 0.0026(8) -0.0044(8)
C19 0.0242(9) 0.0235(9) 0.0333(10) 0.0000(8) 0.0043(8) -0.0023(8)

loop_
_atom_type_symbol
_atom_type_description
_atom_type_scat_dispersion_real
_atom_type_scat_dispersion_imag
_atom_type_scat_source
C C 0.0033 0.0016 'International Tables Vol C Tables 4.2.6.8 and 6.1.1.4'
H H 0.0000 0.0000 'International Tables Vol C Tables 4.2.6.8 and 6.1.1.4'
O O 0.0106 0.0060 'International Tables Vol C Tables 4.2.6.8 and 6.1.1.4'

loop_
_geom_angle_atom_site_label_1
_geom_angle_atom_site_label_2
_geom_angle_atom_site_label_3
_geom_angle
_geom_angle_site_symmetry_1
_geom_angle_site_symmetry_3
_geom_angle_publ_flag
C6 O1 H1 109.6 . . ?
C2 C1 C10 120.39(17) . . ?
C2 C1 H1A 119.8 . . ?
C10 C1 H1A 119.8 . . ?
C1 C2 C3 119.83(17) . . ?
C1 C2 H2A 120.1 . . ?
C3 C2 H2A 120.1 . . ?
C4 C3 C2 120.18(18) . . ?
C4 C3 H3A 119.9 . . ?
C2 C3 H3A 119.9 . . ?
C5 C4 C3 120.68(17) . . ?
C5 C4 H4A 119.7 . . ?
C3 C4 H4A 119.7 . . ?
C4 C5 C10 118.75(17) . . ?
C4 C5 C6 119.79(16) . . ?
C10 C5 C6 121.46(16) . . ?
O1 C6 C5 112.40(14) . . ?
O1 C6 C7 110.51(15) . . ?
C5 C6 C7 112.12(15) . . ?
O1 C6 H6A 107.2 . . ?
C5 C6 H6A 107.2 . . ?
C7 C6 H6A 107.2 . . ?
C19 C7 C8 109.79(15) . . ?
C19 C7 C11 108.72(15) . . ?
C8 C7 C11 110.00(15) . . ?
C19 C7 C6 107.66(14) . . ?
C8 C7 C6 109.45(15) . . ?
C11 C7 C6 111.17(15) . . ?
C9 C8 C7 115.03(15) . . ?
C9 C8 H8A 108.5 . . ?
C7 C8 H8A 108.5 . . ?
C9 C8 H8B 108.5 . . ?
C7 C8 H8B 108.5 . . ?
H8A C8 H8B 107.5 . . ?
O2 C9 C10 121.07(17) . . ?
O2 C9 C8 120.40(17) . . ?
C10 C9 C8 118.40(16) . . ?
C1 C10 C5 120.02(17) . . ?
C1 C10 C9 119.68(16) . . ?
C5 C10 C9 120.30(16) . . ?
C12 C11 C7 113.08(16) . . ?
C12 C11 H11A 109.0 . . ?
C7 C11 H11A 109.0 . . ?
C12 C11 H11B 109.0 . . ?
C7 C11 H11B 109.0 . . ?
H11A C11 H11B 107.8 . . ?
C13 C12 C11 112.90(16) . . ?
C13 C12 H12A 109.0 . . ?
C11 C12 H12A 109.0 . . ?
C13 C12 H12B 109.0 . . ?
C11 C12 H12B 109.0 . . ?
H12A C12 H12B 107.8 . . ?
C14 C13 C18 117.91(19) . . ?
C14 C13 C12 121.05(18) . . ?
C18 C13 C12 121.04(17) . . ?
C15 C14 C13 121.3(2) . . ?
C15 C14 H14A 119.3 . . ?
C13 C14 H14A 119.3 . . ?
C14 C15 C16 120.3(2) . . ?
C14 C15 H15A 119.8 . . ?
C16 C15 H15A 119.8 . . ?
C17 C16 C15 119.7(2) . . ?
C17 C16 H16A 120.2 . . ?
C15 C16 H16A 120.2 . . ?
C16 C17 C18 120.36(19) . . ?
C16 C17 H17A 119.8 . . ?
C18 C17 H17A 119.8 . . ?
C17 C18 C13 120.39(18) . . ?
C17 C18 C19 118.53(17) . . ?
C13 C18 C19 121.07(17) . . ?
O3 C19 C18 120.59(17) . . ?
O3 C19 C7 121.10(16) . . ?
C18 C19 C7 118.31(15) . . ?

loop_
_geom_bond_atom_site_label_1
_geom_bond_atom_site_label_2
_geom_bond_distance
_geom_bond_site_symmetry_2
_geom_bond_publ_flag
O1 C6 1.426(2) . ?
O1 H1 0.8401 . ?
O2 C9 1.227(2) . ?
O3 C19 1.218(2) . ?
C1 C2 1.375(3) . ?
C1 C10 1.392(3) . ?
C1 H1A 0.9500 . ?
C2 C3 1.389(3) . ?
C2 H2A 0.9500 . ?
C3 C4 1.386(3) . ?
C3 H3A 0.9500 . ?
C4 C5 1.386(3) . ?
C4 H4A 0.9500 . ?
C5 C10 1.405(3) . ?
C5 C6 1.510(2) . ?
C6 C7 1.554(3) . ?
C6 H6A 1.0000 . ?
C7 C19 1.526(3) . ?
C7 C8 1.528(3) . ?
C7 C11 1.533(3) . ?
C8 C9 1.496(3) . ?
C8 H8A 0.9900 . ?
C8 H8B 0.9900 . ?
C9 C10 1.484(3) . ?
C11 C12 1.523(3) . ?
C11 H11A 0.9900 . ?
C11 H11B 0.9900 . ?
C12 C13 1.505(3) . ?
C12 H12A 0.9900 . ?
C12 H12B 0.9900 . ?
C13 C14 1.397(3) . ?
C13 C18 1.402(3) . ?
C14 C15 1.374(3) . ?
C14 H14A 0.9500 . ?
C15 C16 1.383(3) . ?
C15 H15A 0.9500 . ?
C16 C17 1.380(3) . ?
C16 H16A 0.9500 . ?
C17 C18 1.393(3) . ?
C17 H17A 0.9500 . ?
C18 C19 1.490(3) . ?

loop_
_geom_hbond_atom_site_label_D
_geom_hbond_atom_site_label_H
_geom_hbond_atom_site_label_A
_geom_hbond_distance_DH
_geom_hbond_distance_HA
_geom_hbond_distance_DA
_geom_hbond_angle_DHA
_geom_hbond_site_symmetry_A
O1 H1 O2 0.84 2.03 2.869(2) 176.0 5_575

loop_
_geom_torsion_atom_site_label_1
_geom_torsion_atom_site_label_2
_geom_torsion_atom_site_label_3
_geom_torsion_atom_site_label_4
_geom_torsion
_geom_torsion_site_symmetry_1
_geom_torsion_site_symmetry_2
_geom_torsion_site_symmetry_3
_geom_torsion_site_symmetry_4
_geom_torsion_publ_flag
C10 C1 C2 C3 -1.2(3) . . . . ?
C1 C2 C3 C4 2.7(3) . . . . ?
C2 C3 C4 C5 -0.6(3) . . . . ?
C3 C4 C5 C10 -2.8(3) . . . . ?
C3 C4 C5 C6 177.80(16) . . . . ?
C4 C5 C6 O1 79.8(2) . . . . ?
C10 C5 C6 O1 -99.6(2) . . . . ?
C4 C5 C6 C7 -155.01(16) . . . . ?
C10 C5 C6 C7 25.6(2) . . . . ?
O1 C6 C7 C19 -166.21(14) . . . . ?
C5 C6 C7 C19 67.55(18) . . . . ?
O1 C6 C7 C8 74.50(19) . . . . ?
C5 C6 C7 C8 -51.7(2) . . . . ?
O1 C6 C7 C11 -47.2(2) . . . . ?
C5 C6 C7 C11 -173.47(14) . . . . ?
C19 C7 C8 C9 -66.8(2) . . . . ?
C11 C7 C8 C9 173.56(16) . . . . ?
C6 C7 C8 C9 51.1(2) . . . . ?
C7 C8 C9 O2 161.26(17) . . . . ?
C7 C8 C9 C10 -22.9(2) . . . . ?
C2 C1 C10 C5 -2.3(3) . . . . ?
C2 C1 C10 C9 177.04(16) . . . . ?
C4 C5 C10 C1 4.3(3) . . . . ?
C6 C5 C10 C1 -176.35(16) . . . . ?
C4 C5 C10 C9 -175.08(16) . . . . ?
C6 C5 C10 C9 4.3(3) . . . . ?
O2 C9 C10 C1 -9.7(3) . . . . ?
C8 C9 C10 C1 174.41(16) . . . . ?
O2 C9 C10 C5 169.60(17) . . . . ?
C8 C9 C10 C5 -6.3(3) . . . . ?
C19 C7 C11 C12 56.6(2) . . . . ?
C8 C7 C11 C12 176.88(16) . . . . ?
C6 C7 C11 C12 -61.7(2) . . . . ?
C7 C11 C12 C13 -49.3(2) . . . . ?
C11 C12 C13 C14 -159.00(19) . . . . ?
C11 C12 C13 C18 20.7(3) . . . . ?
C18 C13 C14 C15 -0.6(3) . . . . ?
C12 C13 C14 C15 179.1(2) . . . . ?
C13 C14 C15 C16 1.2(3) . . . . ?
C14 C15 C16 C17 -0.9(3) . . . . ?
C15 C16 C17 C18 0.0(3) . . . . ?
C16 C17 C18 C13 0.6(3) . . . . ?
C16 C17 C18 C19 -178.05(18) . . . . ?
C14 C13 C18 C17 -0.3(3) . . . . ?
C12 C13 C18 C17 -179.98(18) . . . . ?
C14 C13 C18 C19 178.28(18) . . . . ?
C12 C13 C18 C19 -1.4(3) . . . . ?
C17 C18 C19 O3 9.5(3) . . . . ?
C13 C18 C19 O3 -169.10(18) . . . . ?
C17 C18 C19 C7 -170.83(16) . . . . ?
C13 C18 C19 C7 10.6(3) . . . . ?
C8 C7 C19 O3 22.2(2) . . . . ?
C11 C7 C19 O3 142.55(18) . . . . ?
C6 C7 C19 O3 -96.9(2) . . . . ?
C8 C7 C19 C18 -157.49(16) . . . . ?
C11 C7 C19 C18 -37.1(2) . . . . ?
C6 C7 C19 C18 83.43(19) . . . . ?
